data_4315237
loop_
_publ_author_name
'Fei-Yan Yi'
'Qi-Pu Lin'
'Tian-Hua Zhou'
'Jiang-Gao Mao'

_publ_section_title
;
 A Series of New Manganese(II) Sulfonate-Arsonates with 2D Layer, 1D
 Chain, and 0D Clusters Structures
;
_journal_name_full 'Inorganic Chemistry'
_journal_page_first 3489
_journal_page_last 3500
_journal_paper_doi 10.1021/ic100103k
_journal_volume 49
_journal_year 2010
_chemical_formula_sum 'C42 H38 As2 Mn2 N6 O14 S2'
_chemical_formula_weight 1174.62
_chemical_name_systematic
; 
 ? 
;
_space_group_IT_number 2
_symmetry_cell_setting triclinic
_symmetry_space_group_name_Hall '-P 1'
_symmetry_space_group_name_H-M 'P -1'
_atom_sites_solution_hydrogens geom
_atom_sites_solution_primary direct
_atom_sites_solution_secondary difmap
_audit_creation_method SHELXL-97
_cell_angle_alpha 91.401(2)
_cell_angle_beta 106.996(3)
_cell_angle_gamma 106.981(4)
_cell_formula_units_Z 2
_cell_length_a 11.061(4)
_cell_length_b 13.475(4)
_cell_length_c 16.785(5)
_cell_measurement_reflns_used 4032
_cell_measurement_temperature 293(2)
_cell_measurement_theta_max 27.4758
_cell_measurement_theta_min 2.027
_cell_volume 2271.6(13)
_computing_cell_refinement 'CrystalClear (Rigaku/MSC Inc., 2005)'
_computing_data_collection 'CrystalClear (Rigaku/MSC Inc., 2005)'
_computing_data_reduction 'CrystalClear (Rigaku/MSC Inc., 2005)'
_computing_structure_refinement 'SHELXL-97 (Sheldrick, 1997)'
_computing_structure_solution 'SHELXS-97 (Sheldrick, 1990)'
_diffrn_ambient_temperature 293(2)
_diffrn_detector_area_resol_mean 28.5714
_diffrn_measured_fraction_theta_full 0.979
_diffrn_measured_fraction_theta_max 0.979
_diffrn_measurement_device_type 'Saturn70 (4x4 bin mode)'
_diffrn_measurement_method CCD_Profile_fitting
_diffrn_radiation_monochromator graphite
_diffrn_radiation_source 'fine-focus sealed tube'
_diffrn_radiation_type MoK\a
_diffrn_radiation_wavelength 0.71073
_diffrn_reflns_av_R_equivalents 0.0511
_diffrn_reflns_av_sigmaI/netI 0.0975
_diffrn_reflns_limit_h_max 14
_diffrn_reflns_limit_h_min -11
_diffrn_reflns_limit_k_max 16
_diffrn_reflns_limit_k_min -17
_diffrn_reflns_limit_l_max 17
_diffrn_reflns_limit_l_min -21
_diffrn_reflns_number 17962
_diffrn_reflns_theta_full 27.48
_diffrn_reflns_theta_max 27.48
_diffrn_reflns_theta_min 2.98
_exptl_absorpt_coefficient_mu 2.168
_exptl_absorpt_correction_T_max 1
_exptl_absorpt_correction_T_min 0.8697
_exptl_absorpt_correction_type multi-scan
_exptl_crystal_colour yellow
_exptl_crystal_density_diffrn 1.717
_exptl_crystal_density_method 'not measured'
_exptl_crystal_description brick
_exptl_crystal_F_000 1184
_exptl_crystal_size_max 0.1
_exptl_crystal_size_mid 0.06
_exptl_crystal_size_min 0.03
_refine_diff_density_max 0.583
_refine_diff_density_min -0.677
_refine_diff_density_rms 0.100
_refine_ls_extinction_coef 0.000078
_refine_ls_extinction_expression Fc^*^=kFc[1+0.001xFc^2^\l^3^/sin(2\q)]^-1/4^
_refine_ls_extinction_method SHELXL
_refine_ls_goodness_of_fit_ref 1.031
_refine_ls_hydrogen_treatment constr
_refine_ls_matrix_type full
_refine_ls_number_parameters 614
_refine_ls_number_reflns 10227
_refine_ls_number_restraints 0
_refine_ls_restrained_S_all 1.031
_refine_ls_R_factor_all 0.1097
_refine_ls_R_factor_gt 0.0577
_refine_ls_shift/su_max 0.000
_refine_ls_shift/su_mean 0.000
_refine_ls_structure_factor_coef Fsqd
_refine_ls_weighting_details 'calc w=1/[\s^2^(Fo^2^)+(0.0480P)^2^+0.6281P] where P=(Fo^2^+2Fc^2^)/3'
_refine_ls_weighting_scheme calc
_refine_ls_wR_factor_gt 0.1071
_refine_ls_wR_factor_ref 0.1328
_reflns_number_gt 6025
_reflns_number_total 10227
_reflns_threshold_expression >2sigma(I)
_cod_data_source_file ic100103k_si_001_08.cif
_cod_data_source_block 8
_cod_depositor_comments
;
The following automatic conversions were performed:

'_exptl_absorpt_correction_type' value 'Multi-scan' changed to
'multi-scan' according to the built-in table from CIF Core dictionary
named 'cif_core.dic' version 2.4.1 from 2010-06-29.

Automatic conversion script
Id: cif_fix_values 1646 2011-03-28 12:23:43Z adriana 
;
_cod_database_code 4315237

loop_
_symmetry_equiv_pos_as_xyz
'x, y, z'
'-x, -y, -z'

loop_
_atom_site_label
_atom_site_type_symbol
_atom_site_fract_x
_atom_site_fract_y
_atom_site_fract_z
_atom_site_U_iso_or_equiv
_atom_site_adp_type
_atom_site_occupancy
_atom_site_symmetry_multiplicity
_atom_site_calc_flag
_atom_site_refinement_flags
_atom_site_disorder_assembly
_atom_site_disorder_group
Mn1 Mn 0.05921(7) 0.46975(5) 0.23525(5) 0.03247(19) Uani 1 1 d . . .
Mn2 Mn -0.24612(7) 0.10290(5) 0.34916(5) 0.0337(2) Uani 1 1 d . . .
As1 As 0.04965(5) 0.22810(4) 0.31113(3) 0.03846(16) Uani 1 1 d . . .
As2 As -0.40871(6) 0.01121(4) 0.13304(3) 0.04086(17) Uani 1 1 d . . .
S1 S 0.28105(12) 0.34127(9) 0.20790(8) 0.0353(3) Uani 1 1 d . . .
S2 S -0.39436(14) -0.15244(10) 0.29695(8) 0.0405(3) Uani 1 1 d . . .
N1 N -0.1153(4) 0.4276(3) 0.1190(3) 0.0360(10) Uani 1 1 d . . .
N2 N 0.0873(4) 0.6060(3) 0.1571(3) 0.0363(10) Uani 1 1 d . . .
N3 N -0.0407(4) 0.5337(3) 0.3166(3) 0.0370(10) Uani 1 1 d . . .
N4 N 0.2219(4) 0.5607(3) 0.3512(3) 0.0363(10) Uani 1 1 d . . .
N5 N -0.1698(4) 0.1192(3) 0.4924(3) 0.0353(10) Uani 1 1 d . . .
N6 N -0.4148(4) 0.1065(3) 0.3982(3) 0.0350(9) Uani 1 1 d . . .
C1 C 0.0869(5) 0.1617(4) 0.2229(3) 0.0347(11) Uani 1 1 d . . .
C2 C 0.1827(5) 0.2069(4) 0.1843(3) 0.0382(12) Uani 1 1 d . . .
C3 C 0.2088(7) 0.1457(5) 0.1277(4) 0.0590(17) Uani 1 1 d . . .
H3A H 0.2748 0.1759 0.1038 0.071 Uiso 1 1 calc R . .
C4 C 0.1381(8) 0.0408(5) 0.1062(4) 0.072(2) Uani 1 1 d . . .
H4A H 0.1569 0.0003 0.0686 0.087 Uiso 1 1 calc R . .
C5 C 0.0408(7) -0.0026(5) 0.1406(5) 0.070(2) Uani 1 1 d . . .
H5A H -0.0090 -0.0727 0.1248 0.084 Uiso 1 1 calc R . .
C6 C 0.0141(6) 0.0556(4) 0.1988(4) 0.0545(15) Uani 1 1 d . . .
H6A H -0.0523 0.0241 0.2220 0.065 Uiso 1 1 calc R . .
C7 C -0.3583(5) -0.1168(4) 0.1398(3) 0.0339(11) Uani 1 1 d . . .
C8 C -0.3547(5) -0.1798(4) 0.2045(3) 0.0341(11) Uani 1 1 d . . .
C9 C -0.3181(6) -0.2691(4) 0.1992(4) 0.0523(15) Uani 1 1 d . . .
H9A H -0.3143 -0.3106 0.2428 0.063 Uiso 1 1 calc R . .
C10 C -0.2872(7) -0.2968(5) 0.1295(4) 0.0673(19) Uani 1 1 d . . .
H10A H -0.2624 -0.3567 0.1263 0.081 Uiso 1 1 calc R . .
C11 C -0.2933(7) -0.2361(5) 0.0654(4) 0.0623(18) Uani 1 1 d . . .
H11A H -0.2743 -0.2559 0.0182 0.075 Uiso 1 1 calc R . .
C12 C -0.3273(5) -0.1457(4) 0.0697(3) 0.0459(13) Uani 1 1 d . . .
H12A H -0.3294 -0.1043 0.0261 0.055 Uiso 1 1 calc R . .
C13 C -0.2146(5) 0.3377(4) 0.1034(3) 0.0449(13) Uani 1 1 d . . .
H13A H -0.2079 0.2884 0.1409 0.054 Uiso 1 1 calc R . .
C14 C -0.3266(6) 0.3148(5) 0.0343(4) 0.0607(17) Uani 1 1 d . . .
H14A H -0.3943 0.2516 0.0256 0.073 Uiso 1 1 calc R . .
C15 C -0.3362(6) 0.3867(5) -0.0214(4) 0.0648(18) Uani 1 1 d . . .
H15A H -0.4108 0.3726 -0.0687 0.078 Uiso 1 1 calc R . .
C16 C -0.2353(6) 0.4800(4) -0.0073(3) 0.0516(15) Uani 1 1 d . . .
H16A H -0.2406 0.5298 -0.0445 0.062 Uiso 1 1 calc R . .
C17 C -0.1260(5) 0.4978(4) 0.0633(3) 0.0351(11) Uani 1 1 d . . .
C18 C -0.0094(5) 0.5961(4) 0.0837(3) 0.0335(11) Uani 1 1 d . . .
C19 C -0.0007(6) 0.6716(4) 0.0289(3) 0.0473(14) Uani 1 1 d . . .
H19A H -0.0680 0.6626 -0.0218 0.057 Uiso 1 1 calc R . .
C20 C 0.1089(6) 0.7599(4) 0.0506(4) 0.0553(16) Uani 1 1 d . . .
H20A H 0.1165 0.8112 0.0147 0.066 Uiso 1 1 calc R . .
C21 C 0.2067(6) 0.7713(4) 0.1259(4) 0.0535(15) Uani 1 1 d . . .
H21A H 0.2815 0.8303 0.1422 0.064 Uiso 1 1 calc R . .
C22 C 0.1909(6) 0.6926(4) 0.1767(4) 0.0464(14) Uani 1 1 d . . .
H22A H 0.2570 0.7008 0.2279 0.056 Uiso 1 1 calc R . .
C23 C -0.1707(6) 0.5242(4) 0.2948(4) 0.0450(13) Uani 1 1 d . . .
H23A H -0.2252 0.4929 0.2413 0.054 Uiso 1 1 calc R . .
C24 C -0.2270(6) 0.5594(4) 0.3496(4) 0.0537(15) Uani 1 1 d . . .
H24A H -0.3175 0.5517 0.3331 0.064 Uiso 1 1 calc R . .
C25 C -0.1463(6) 0.6051(4) 0.4277(4) 0.0521(15) Uani 1 1 d . . .
H25A H -0.1811 0.6303 0.4650 0.062 Uiso 1 1 calc R . .
C26 C -0.0140(6) 0.6142(4) 0.4512(4) 0.0472(14) Uani 1 1 d . . .
H26A H 0.0415 0.6454 0.5045 0.057 Uiso 1 1 calc R . .
C27 C 0.0370(5) 0.5763(3) 0.3948(3) 0.0355(11) Uani 1 1 d . . .
C28 C 0.1805(5) 0.5834(3) 0.4148(3) 0.0359(12) Uani 1 1 d . . .
C29 C 0.2665(5) 0.6105(4) 0.4960(3) 0.0421(13) Uani 1 1 d . . .
H29A H 0.2354 0.6238 0.5397 0.051 Uiso 1 1 calc R . .
C30 C 0.3983(6) 0.6176(4) 0.5121(4) 0.0504(15) Uani 1 1 d . . .
H30A H 0.4567 0.6341 0.5667 0.060 Uiso 1 1 calc R . .
C31 C 0.4417(6) 0.5999(4) 0.4465(4) 0.0511(15) Uani 1 1 d . . .
H31A H 0.5309 0.6069 0.4553 0.061 Uiso 1 1 calc R . .
C32 C 0.3509(5) 0.5715(4) 0.3669(3) 0.0428(13) Uani 1 1 d . . .
H32A H 0.3809 0.5595 0.3224 0.051 Uiso 1 1 calc R . .
C33 C -0.0485(5) 0.1191(4) 0.5368(4) 0.0493(14) Uani 1 1 d . . .
H33A H 0.0071 0.1072 0.5080 0.059 Uiso 1 1 calc R . .
C34 C -0.0012(7) 0.1357(5) 0.6227(4) 0.0629(18) Uani 1 1 d . . .
H34A H 0.0834 0.1331 0.6514 0.075 Uiso 1 1 calc R . .
C35 C -0.0811(7) 0.1561(5) 0.6655(4) 0.0680(19) Uani 1 1 d . . .
H35A H -0.0501 0.1710 0.7236 0.082 Uiso 1 1 calc R . .
C36 C -0.2068(6) 0.1543(4) 0.6216(3) 0.0507(15) Uani 1 1 d . . .
H36A H -0.2632 0.1663 0.6496 0.061 Uiso 1 1 calc R . .
C37 C -0.2504(5) 0.1344(3) 0.5341(3) 0.0337(11) Uani 1 1 d . . .
C38 C -0.3865(5) 0.1266(3) 0.4820(3) 0.0329(11) Uani 1 1 d . . .
C39 C -0.4842(6) 0.1342(4) 0.5170(4) 0.0484(14) Uani 1 1 d . . .
H39A H -0.4641 0.1473 0.5748 0.058 Uiso 1 1 calc R . .
C40 C -0.6107(6) 0.1221(4) 0.4645(5) 0.0554(16) Uani 1 1 d . . .
H40A H -0.6766 0.1277 0.4867 0.066 Uiso 1 1 calc R . .
C41 C -0.6389(6) 0.1019(4) 0.3796(4) 0.0539(16) Uani 1 1 d . . .
H41A H -0.7237 0.0935 0.3433 0.065 Uiso 1 1 calc R . .
C42 C -0.5375(6) 0.0942(4) 0.3489(4) 0.0481(14) Uani 1 1 d . . .
H42A H -0.5567 0.0798 0.2913 0.058 Uiso 1 1 calc R . .
O1 O 0.1972(4) 0.2761(3) 0.3927(2) 0.0606(11) Uani 1 1 d . . .
H1A H 0.2578 0.3037 0.3738 0.091 Uiso 1 1 calc R . .
O2 O -0.0478(4) 0.1379(3) 0.3481(3) 0.0608(12) Uani 1 1 d . . .
O3 O -0.0073(3) 0.3270(3) 0.2831(2) 0.0416(9) Uani 1 1 d . . .
O4 O 0.3634(4) 0.3594(3) 0.1540(3) 0.0590(11) Uani 1 1 d . . .
O5 O 0.1863(3) 0.4008(3) 0.1888(2) 0.0409(8) Uani 1 1 d . . .
O6 O 0.3550(4) 0.3558(3) 0.2964(2) 0.0529(10) Uani 1 1 d . . .
O7 O -0.3551(5) 0.0887(3) 0.2222(2) 0.0677(13) Uani 1 1 d . . .
O8 O -0.3225(4) 0.0781(3) 0.0706(2) 0.0593(11) Uani 1 1 d . . .
H8A H -0.3622 0.0542 0.0213 0.089 Uiso 1 1 calc R . .
O9 O -0.5712(4) -0.0163(3) 0.0865(2) 0.0532(10) Uani 1 1 d . . .
O10 O -0.5151(4) -0.1249(3) 0.2688(3) 0.0614(11) Uani 1 1 d . . .
O11 O -0.4035(5) -0.2451(3) 0.3386(3) 0.0674(13) Uani 1 1 d . . .
O12 O -0.2796(4) -0.0647(2) 0.3463(2) 0.0444(9) Uani 1 1 d . . .
O1W O -0.2143(3) 0.2796(2) 0.3480(2) 0.0425(9) Uani 1 1 d . . .
H1WA H -0.2374 0.2929 0.2975 0.064 Uiso 1 1 d R . .
H1WB H -0.1325 0.3131 0.3718 0.064 Uiso 1 1 d R . .
O2W O -0.4156(5) 0.2800(4) 0.2149(3) 0.0837(15) Uani 1 1 d . . .
H2WA H -0.4080 0.2511 0.1719 0.126 Uiso 1 1 d R . .
H2WB H -0.4887 0.2462 0.2222 0.126 Uiso 1 1 d R . .

loop_
_atom_site_aniso_label
_atom_site_aniso_U_11
_atom_site_aniso_U_22
_atom_site_aniso_U_33
_atom_site_aniso_U_23
_atom_site_aniso_U_13
_atom_site_aniso_U_12
Mn1 0.0358(4) 0.0338(4) 0.0280(4) 0.0035(3) 0.0090(3) 0.0123(3)
Mn2 0.0386(4) 0.0359(4) 0.0271(4) 0.0010(3) 0.0130(3) 0.0098(3)
As1 0.0395(3) 0.0443(3) 0.0419(3) 0.0145(2) 0.0210(3) 0.0194(2)
As2 0.0608(4) 0.0336(3) 0.0231(3) 0.0017(2) 0.0066(3) 0.0140(3)
S1 0.0353(7) 0.0396(7) 0.0363(7) 0.0091(5) 0.0156(6) 0.0148(6)
S2 0.0499(8) 0.0388(7) 0.0322(7) 0.0037(5) 0.0171(6) 0.0088(6)
N1 0.042(2) 0.036(2) 0.032(2) 0.0054(18) 0.012(2) 0.013(2)
N2 0.040(2) 0.035(2) 0.032(2) 0.0052(17) 0.010(2) 0.0107(19)
N3 0.046(3) 0.033(2) 0.036(3) 0.0072(18) 0.016(2) 0.0158(19)
N4 0.040(2) 0.033(2) 0.034(2) 0.0021(18) 0.008(2) 0.0117(19)
N5 0.036(2) 0.036(2) 0.032(2) 0.0000(18) 0.0105(19) 0.0098(19)
N6 0.033(2) 0.036(2) 0.037(3) 0.0048(18) 0.011(2) 0.0113(18)
C1 0.030(3) 0.037(3) 0.037(3) 0.007(2) 0.009(2) 0.011(2)
C2 0.047(3) 0.044(3) 0.030(3) 0.004(2) 0.013(2) 0.022(2)
C3 0.077(4) 0.059(4) 0.055(4) 0.002(3) 0.037(3) 0.026(3)
C4 0.094(6) 0.062(4) 0.066(5) -0.015(3) 0.031(4) 0.028(4)
C5 0.072(5) 0.044(4) 0.079(5) -0.015(3) 0.013(4) 0.010(3)
C6 0.049(4) 0.047(3) 0.063(4) 0.004(3) 0.015(3) 0.011(3)
C7 0.032(3) 0.034(2) 0.030(3) -0.001(2) 0.007(2) 0.006(2)
C8 0.037(3) 0.037(3) 0.023(3) 0.001(2) 0.004(2) 0.009(2)
C9 0.073(4) 0.051(3) 0.041(3) 0.013(3) 0.017(3) 0.032(3)
C10 0.100(5) 0.061(4) 0.063(5) 0.007(3) 0.035(4) 0.048(4)
C11 0.092(5) 0.077(4) 0.044(4) 0.011(3) 0.038(4) 0.049(4)
C12 0.056(4) 0.055(3) 0.037(3) 0.011(3) 0.021(3) 0.025(3)
C13 0.041(3) 0.045(3) 0.041(3) 0.007(2) 0.010(3) 0.006(3)
C14 0.054(4) 0.053(3) 0.052(4) 0.007(3) 0.003(3) -0.005(3)
C15 0.051(4) 0.068(4) 0.046(4) 0.001(3) -0.010(3) 0.002(3)
C16 0.054(4) 0.056(3) 0.035(3) 0.009(3) -0.002(3) 0.019(3)
C17 0.038(3) 0.041(3) 0.029(3) -0.001(2) 0.010(2) 0.017(2)
C18 0.045(3) 0.034(2) 0.029(3) 0.005(2) 0.015(2) 0.019(2)
C19 0.057(4) 0.049(3) 0.036(3) 0.012(2) 0.009(3) 0.022(3)
C20 0.069(4) 0.041(3) 0.058(4) 0.020(3) 0.023(3) 0.017(3)
C21 0.053(4) 0.042(3) 0.056(4) 0.007(3) 0.014(3) 0.004(3)
C22 0.045(3) 0.048(3) 0.044(3) 0.005(3) 0.012(3) 0.013(3)
C23 0.052(4) 0.050(3) 0.040(3) 0.016(2) 0.016(3) 0.023(3)
C24 0.054(4) 0.057(4) 0.069(5) 0.024(3) 0.033(3) 0.030(3)
C25 0.066(4) 0.052(3) 0.058(4) 0.011(3) 0.037(3) 0.030(3)
C26 0.060(4) 0.045(3) 0.042(3) -0.002(2) 0.024(3) 0.017(3)
C27 0.051(3) 0.027(2) 0.031(3) 0.005(2) 0.013(2) 0.016(2)
C28 0.050(3) 0.026(2) 0.032(3) 0.005(2) 0.012(2) 0.012(2)
C29 0.046(3) 0.042(3) 0.033(3) -0.001(2) 0.008(3) 0.011(3)
C30 0.059(4) 0.046(3) 0.033(3) 0.007(2) 0.000(3) 0.009(3)
C31 0.041(3) 0.046(3) 0.058(4) 0.009(3) 0.006(3) 0.010(3)
C32 0.041(3) 0.043(3) 0.041(3) 0.004(2) 0.009(3) 0.012(2)
C33 0.038(3) 0.056(3) 0.050(4) 0.003(3) 0.006(3) 0.016(3)
C34 0.059(4) 0.073(4) 0.048(4) 0.007(3) -0.004(3) 0.027(3)
C35 0.085(5) 0.068(4) 0.038(4) 0.007(3) 0.003(4) 0.021(4)
C36 0.070(4) 0.050(3) 0.033(3) 0.001(2) 0.018(3) 0.018(3)
C37 0.045(3) 0.027(2) 0.031(3) 0.0060(19) 0.016(2) 0.010(2)
C38 0.043(3) 0.027(2) 0.035(3) 0.007(2) 0.020(2) 0.012(2)
C39 0.063(4) 0.039(3) 0.055(4) 0.009(3) 0.034(3) 0.017(3)
C40 0.053(4) 0.050(3) 0.086(5) 0.021(3) 0.045(4) 0.025(3)
C41 0.034(3) 0.054(3) 0.079(5) 0.023(3) 0.016(3) 0.021(3)
C42 0.045(3) 0.051(3) 0.049(4) 0.014(3) 0.014(3) 0.017(3)
O1 0.050(2) 0.096(3) 0.040(2) 0.001(2) 0.011(2) 0.032(2)
O2 0.061(3) 0.065(2) 0.092(3) 0.046(2) 0.057(2) 0.035(2)
O3 0.046(2) 0.0441(19) 0.047(2) 0.0153(16) 0.0243(18) 0.0208(17)
O4 0.064(3) 0.059(2) 0.082(3) 0.027(2) 0.054(2) 0.029(2)
O5 0.042(2) 0.0448(19) 0.043(2) 0.0061(16) 0.0152(17) 0.0216(17)
O6 0.053(2) 0.045(2) 0.047(2) 0.0105(17) 0.0012(19) 0.0090(18)
O7 0.119(4) 0.040(2) 0.027(2) -0.0031(17) 0.001(2) 0.022(2)
O8 0.069(3) 0.049(2) 0.043(2) 0.0128(18) 0.012(2) -0.003(2)
O9 0.053(2) 0.076(3) 0.038(2) 0.0100(19) 0.0120(19) 0.034(2)
O10 0.049(2) 0.082(3) 0.053(3) -0.009(2) 0.014(2) 0.022(2)
O11 0.114(4) 0.044(2) 0.053(3) 0.0197(19) 0.047(3) 0.016(2)
O12 0.056(2) 0.0375(18) 0.033(2) 0.0036(15) 0.0039(17) 0.0138(17)
O1W 0.052(2) 0.0406(19) 0.039(2) 0.0015(15) 0.0208(18) 0.0134(17)
O2W 0.070(3) 0.090(3) 0.098(4) 0.006(3) 0.022(3) 0.039(3)

loop_
_atom_type_symbol
_atom_type_description
_atom_type_scat_dispersion_real
_atom_type_scat_dispersion_imag
_atom_type_scat_source
C C 0.0033 0.0016 'International Tables Vol C Tables 4.2.6.8 and 6.1.1.4'
H H 0.0000 0.0000 'International Tables Vol C Tables 4.2.6.8 and 6.1.1.4'
N N 0.0061 0.0033 'International Tables Vol C Tables 4.2.6.8 and 6.1.1.4'
O O 0.0106 0.0060 'International Tables Vol C Tables 4.2.6.8 and 6.1.1.4'
S S 0.1246 0.1234 'International Tables Vol C Tables 4.2.6.8 and 6.1.1.4'
Mn Mn 0.3368 0.7283 'International Tables Vol C Tables 4.2.6.8 and 6.1.1.4'
As As 0.0499 2.0058 'International Tables Vol C Tables 4.2.6.8 and 6.1.1.4'

loop_
_geom_angle_atom_site_label_1
_geom_angle_atom_site_label_2
_geom_angle_atom_site_label_3
_geom_angle
_geom_angle_site_symmetry_1
_geom_angle_site_symmetry_3
_geom_angle_publ_flag
O3 Mn1 O5 87.51(13) . . ?
O3 Mn1 N1 93.73(14) . . ?
O5 Mn1 N1 97.64(14) . . ?
O3 Mn1 N4 99.42(15) . . ?
O5 Mn1 N4 95.38(14) . . ?
N1 Mn1 N4 161.85(14) . . ?
O3 Mn1 N2 166.44(15) . . ?
O5 Mn1 N2 93.48(14) . . ?
N1 Mn1 N2 72.73(15) . . ?
N4 Mn1 N2 93.95(15) . . ?
O3 Mn1 N3 85.06(14) . . ?
O5 Mn1 N3 164.99(14) . . ?
N1 Mn1 N3 95.84(15) . . ?
N4 Mn1 N3 73.07(15) . . ?
N2 Mn1 N3 96.80(14) . . ?
O7 Mn2 O2 103.39(19) . . ?
O7 Mn2 O12 92.52(13) . . ?
O2 Mn2 O12 94.38(14) . . ?
O7 Mn2 N6 95.67(18) . . ?
O2 Mn2 N6 157.45(16) . . ?
O12 Mn2 N6 96.74(14) . . ?
O7 Mn2 N5 167.37(18) . . ?
O2 Mn2 N5 88.92(16) . . ?
O12 Mn2 N5 89.29(13) . . ?
N6 Mn2 N5 71.70(15) . . ?
O7 Mn2 O1W 85.76(13) . . ?
O2 Mn2 O1W 86.02(13) . . ?
O12 Mn2 O1W 178.28(13) . . ?
N6 Mn2 O1W 83.45(13) . . ?
N5 Mn2 O1W 92.39(13) . . ?
O2 As1 O3 114.02(18) . . ?
O2 As1 O1 105.3(2) . . ?
O3 As1 O1 108.05(18) . . ?
O2 As1 C1 108.2(2) . . ?
O3 As1 C1 113.37(19) . . ?
O1 As1 C1 107.39(19) . . ?
O7 As2 O9 112.6(2) . . ?
O7 As2 O8 105.3(2) . . ?
O9 As2 O8 110.1(2) . . ?
O7 As2 C7 115.2(2) . . ?
O9 As2 C7 110.59(19) . . ?
O8 As2 C7 102.3(2) . . ?
O4 S1 O6 113.9(3) . . ?
O4 S1 O5 111.7(2) . . ?
O6 S1 O5 112.2(2) . . ?
O4 S1 C2 106.6(2) . . ?
O6 S1 C2 105.8(2) . . ?
O5 S1 C2 105.8(2) . . ?
O11 S2 O10 115.6(3) . . ?
O11 S2 O12 111.0(2) . . ?
O10 S2 O12 112.8(2) . . ?
O11 S2 C8 105.7(2) . . ?
O10 S2 C8 106.1(2) . . ?
O12 S2 C8 104.5(2) . . ?
C13 N1 C17 117.8(5) . . ?
C13 N1 Mn1 123.0(4) . . ?
C17 N1 Mn1 119.1(3) . . ?
C22 N2 C18 117.4(5) . . ?
C22 N2 Mn1 126.0(4) . . ?
C18 N2 Mn1 116.6(3) . . ?
C23 N3 C27 118.6(4) . . ?
C23 N3 Mn1 125.3(3) . . ?
C27 N3 Mn1 115.9(3) . . ?
C32 N4 C28 118.4(4) . . ?
C32 N4 Mn1 124.5(3) . . ?
C28 N4 Mn1 115.2(3) . . ?
C33 N5 C37 118.1(5) . . ?
C33 N5 Mn2 124.2(4) . . ?
C37 N5 Mn2 117.6(3) . . ?
C42 N6 C38 119.0(5) . . ?
C42 N6 Mn2 123.4(4) . . ?
C38 N6 Mn2 117.5(3) . . ?
C2 C1 C6 118.0(5) . . ?
C2 C1 As1 126.6(4) . . ?
C6 C1 As1 115.3(4) . . ?
C3 C2 C1 120.1(5) . . ?
C3 C2 S1 117.1(4) . . ?
C1 C2 S1 122.8(4) . . ?
C4 C3 C2 121.0(6) . . ?
C4 C3 H3A 119.5 . . ?
C2 C3 H3A 119.5 . . ?
C5 C4 C3 119.2(6) . . ?
C5 C4 H4A 120.4 . . ?
C3 C4 H4A 120.4 . . ?
C4 C5 C6 121.3(6) . . ?
C4 C5 H5A 119.3 . . ?
C6 C5 H5A 119.3 . . ?
C5 C6 C1 120.3(6) . . ?
C5 C6 H6A 119.8 . . ?
C1 C6 H6A 119.8 . . ?
C8 C7 C12 119.4(4) . . ?
C8 C7 As2 126.9(4) . . ?
C12 C7 As2 113.7(4) . . ?
C9 C8 C7 119.8(5) . . ?
C9 C8 S2 116.5(4) . . ?
C7 C8 S2 123.7(4) . . ?
C10 C9 C8 120.3(6) . . ?
C10 C9 H9A 119.8 . . ?
C8 C9 H9A 119.8 . . ?
C11 C10 C9 119.8(5) . . ?
C11 C10 H10A 120.1 . . ?
C9 C10 H10A 120.1 . . ?
C10 C11 C12 121.1(5) . . ?
C10 C11 H11A 119.5 . . ?
C12 C11 H11A 119.5 . . ?
C11 C12 C7 119.6(5) . . ?
C11 C12 H12A 120.2 . . ?
C7 C12 H12A 120.2 . . ?
N1 C13 C14 122.9(5) . . ?
N1 C13 H13A 118.6 . . ?
C14 C13 H13A 118.6 . . ?
C15 C14 C13 118.7(5) . . ?
C15 C14 H14A 120.7 . . ?
C13 C14 H14A 120.7 . . ?
C14 C15 C16 119.8(6) . . ?
C14 C15 H15A 120.1 . . ?
C16 C15 H15A 120.1 . . ?
C15 C16 C17 118.4(5) . . ?
C15 C16 H16A 120.8 . . ?
C17 C16 H16A 120.8 . . ?
N1 C17 C16 122.4(5) . . ?
N1 C17 C18 114.9(4) . . ?
C16 C17 C18 122.6(5) . . ?
N2 C18 C19 121.9(5) . . ?
N2 C18 C17 116.4(4) . . ?
C19 C18 C17 121.6(5) . . ?
C20 C19 C18 119.2(5) . . ?
C20 C19 H19A 120.4 . . ?
C18 C19 H19A 120.4 . . ?
C21 C20 C19 119.2(5) . . ?
C21 C20 H20A 120.4 . . ?
C19 C20 H20A 120.4 . . ?
C20 C21 C22 118.1(5) . . ?
C20 C21 H21A 120.9 . . ?
C22 C21 H21A 120.9 . . ?
N2 C22 C21 124.1(5) . . ?
N2 C22 H22A 118.0 . . ?
C21 C22 H22A 118.0 . . ?
N3 C23 C24 122.4(5) . . ?
N3 C23 H23A 118.8 . . ?
C24 C23 H23A 118.8 . . ?
C25 C24 C23 118.3(6) . . ?
C25 C24 H24A 120.8 . . ?
C23 C24 H24A 120.8 . . ?
C24 C25 C26 120.0(5) . . ?
C24 C25 H25A 120.0 . . ?
C26 C25 H25A 120.0 . . ?
C25 C26 C27 119.5(5) . . ?
C25 C26 H26A 120.3 . . ?
C27 C26 H26A 120.3 . . ?
N3 C27 C26 121.1(5) . . ?
N3 C27 C28 115.7(4) . . ?
C26 C27 C28 123.2(5) . . ?
N4 C28 C29 121.2(5) . . ?
N4 C28 C27 117.4(4) . . ?
C29 C28 C27 121.4(5) . . ?
C30 C29 C28 119.9(5) . . ?
C30 C29 H29A 120.1 . . ?
C28 C29 H29A 120.1 . . ?
C31 C30 C29 118.7(5) . . ?
C31 C30 H30A 120.7 . . ?
C29 C30 H30A 120.7 . . ?
C30 C31 C32 118.9(6) . . ?
C30 C31 H31A 120.5 . . ?
C32 C31 H31A 120.5 . . ?
N4 C32 C31 122.7(5) . . ?
N4 C32 H32A 118.7 . . ?
C31 C32 H32A 118.7 . . ?
N5 C33 C34 123.5(6) . . ?
N5 C33 H33A 118.3 . . ?
C34 C33 H33A 118.3 . . ?
C33 C34 C35 118.6(6) . . ?
C33 C34 H34A 120.7 . . ?
C35 C34 H34A 120.7 . . ?
C36 C35 C34 119.0(6) . . ?
C36 C35 H35A 120.5 . . ?
C34 C35 H35A 120.5 . . ?
C35 C36 C37 119.7(6) . . ?
C35 C36 H36A 120.2 . . ?
C37 C36 H36A 120.2 . . ?
N5 C37 C36 121.1(5) . . ?
N5 C37 C38 115.8(4) . . ?
C36 C37 C38 123.2(5) . . ?
N6 C38 C39 121.0(5) . . ?
N6 C38 C37 116.7(4) . . ?
C39 C38 C37 122.2(5) . . ?
C40 C39 C38 119.1(5) . . ?
C40 C39 H39A 120.5 . . ?
C38 C39 H39A 120.5 . . ?
C41 C40 C39 119.7(5) . . ?
C41 C40 H40A 120.1 . . ?
C39 C40 H40A 120.1 . . ?
C40 C41 C42 118.4(5) . . ?
C40 C41 H41A 120.8 . . ?
C42 C41 H41A 120.8 . . ?
N6 C42 C41 122.9(6) . . ?
N6 C42 H42A 118.6 . . ?
C41 C42 H42A 118.6 . . ?
As1 O1 H1A 109.5 . . ?
As1 O2 Mn2 134.7(2) . . ?
As1 O3 Mn1 136.60(19) . . ?
As1 O3 O1W 98.84(17) . . ?
Mn1 O3 O1W 123.57(15) . . ?
S1 O5 Mn1 146.4(2) . . ?
As2 O7 Mn2 142.7(2) . . ?
As2 O8 O9 114.9(2) . 2_455 ?
As2 O8 H8A 109.5 . . ?
O9 O8 H8A 5.4 2_455 . ?
S2 O12 Mn2 130.2(2) . . ?
Mn2 O1W O2W 101.00(15) . . ?
Mn2 O1W O3 98.00(13) . . ?
O2W O1W O3 101.34(18) . . ?
Mn2 O1W H1WA 109.2 . . ?
O2W O1W H1WA 34.0 . . ?
O3 O1W H1WA 67.6 . . ?
Mn2 O1W H1WB 109.4 . . ?
O2W O1W H1WB 140.3 . . ?
O3 O1W H1WB 50.4 . . ?
H1WA O1W H1WB 109.5 . . ?
O1W O2W H2WA 109.0 . . ?
O1W O2W H2WB 109.6 . . ?
H2WA O2W H2WB 109.5 . . ?

loop_
_geom_bond_atom_site_label_1
_geom_bond_atom_site_label_2
_geom_bond_distance
_geom_bond_site_symmetry_2
_geom_bond_publ_flag
Mn1 O3 2.117(3) . ?
Mn1 O5 2.194(3) . ?
Mn1 N1 2.227(4) . ?
Mn1 N4 2.253(4) . ?
Mn1 N2 2.282(4) . ?
Mn1 N3 2.282(4) . ?
Mn2 O7 2.091(4) . ?
Mn2 O2 2.111(4) . ?
Mn2 O12 2.176(3) . ?
Mn2 N6 2.261(4) . ?
Mn2 N5 2.285(4) . ?
Mn2 O1W 2.305(3) . ?
As1 O2 1.639(4) . ?
As1 O3 1.656(3) . ?
As1 O1 1.729(4) . ?
As1 C1 1.916(5) . ?
As2 O7 1.651(3) . ?
As2 O9 1.660(4) . ?
As2 O8 1.717(4) . ?
As2 C7 1.958(5) . ?
S1 O4 1.439(4) . ?
S1 O6 1.447(4) . ?
S1 O5 1.467(3) . ?
S1 C2 1.784(5) . ?
S2 O11 1.439(4) . ?
S2 O10 1.440(4) . ?
S2 O12 1.468(4) . ?
S2 C8 1.789(5) . ?
N1 C13 1.335(6) . ?
N1 C17 1.353(6) . ?
N2 C22 1.329(6) . ?
N2 C18 1.349(6) . ?
N3 C23 1.342(6) . ?
N3 C27 1.344(6) . ?
N4 C32 1.336(6) . ?
N4 C28 1.340(6) . ?
N5 C33 1.331(6) . ?
N5 C37 1.338(6) . ?
N6 C42 1.326(6) . ?
N6 C38 1.351(6) . ?
C1 C2 1.399(7) . ?
C1 C6 1.402(7) . ?
C2 C3 1.388(7) . ?
C3 C4 1.380(8) . ?
C3 H3A 0.9300 . ?
C4 C5 1.360(9) . ?
C4 H4A 0.9300 . ?
C5 C6 1.385(8) . ?
C5 H5A 0.9300 . ?
C6 H6A 0.9300 . ?
C7 C8 1.394(7) . ?
C7 C12 1.395(7) . ?
C8 C9 1.385(7) . ?
C9 C10 1.383(8) . ?
C9 H9A 0.9300 . ?
C10 C11 1.365(9) . ?
C10 H10A 0.9300 . ?
C11 C12 1.381(7) . ?
C11 H11A 0.9300 . ?
C12 H12A 0.9300 . ?
C13 C14 1.376(8) . ?
C13 H13A 0.9300 . ?
C14 C15 1.368(9) . ?
C14 H14A 0.9300 . ?
C15 C16 1.376(8) . ?
C15 H15A 0.9300 . ?
C16 C17 1.379(7) . ?
C16 H16A 0.9300 . ?
C17 C18 1.502(7) . ?
C18 C19 1.389(7) . ?
C19 C20 1.376(8) . ?
C19 H19A 0.9300 . ?
C20 C21 1.373(8) . ?
C20 H20A 0.9300 . ?
C21 C22 1.380(8) . ?
C21 H21A 0.9300 . ?
C22 H22A 0.9300 . ?
C23 C24 1.394(7) . ?
C23 H23A 0.9300 . ?
C24 C25 1.360(8) . ?
C24 H24A 0.9300 . ?
C25 C26 1.367(8) . ?
C25 H25A 0.9300 . ?
C26 C27 1.390(7) . ?
C26 H26A 0.9300 . ?
C27 C28 1.495(7) . ?
C28 C29 1.383(7) . ?
C29 C30 1.376(8) . ?
C29 H29A 0.9300 . ?
C30 C31 1.365(8) . ?
C30 H30A 0.9300 . ?
C31 C32 1.381(7) . ?
C31 H31A 0.9300 . ?
C32 H32A 0.9300 . ?
C33 C34 1.370(8) . ?
C33 H33A 0.9300 . ?
C34 C35 1.370(9) . ?
C34 H34A 0.9300 . ?
C35 C36 1.362(8) . ?
C35 H35A 0.9300 . ?
C36 C37 1.397(7) . ?
C36 H36A 0.9300 . ?
C37 C38 1.474(7) . ?
C38 C39 1.399(7) . ?
C39 C40 1.378(8) . ?
C39 H39A 0.9300 . ?
C40 C41 1.369(8) . ?
C40 H40A 0.9300 . ?
C41 C42 1.392(8) . ?
C41 H41A 0.9300 . ?
C42 H42A 0.9300 . ?
O1 H1A 0.8200 . ?
O3 O1W 2.734(5) . ?
O8 O9 2.557(5) 2_455 ?
O8 H8A 0.8200 . ?
O1W O2W 2.654(6) . ?
O1W H1WA 0.8500 . ?
O1W H1WB 0.8500 . ?
O2W H2WA 0.8502 . ?
O2W H2WB 0.8499 . ?
